data_4338587
loop_
_publ_author_name
'Svitlyk, Volodymyr'
'Mozharivskyj, Yurij'

_publ_section_title
;
 High-Temperature Order-Disorder Transition in CoCr~2~Se~4~ and
 Trapping Co Disorder in Monoclinic CoCr~2~Se~4~: Structural
 Features of Cu~1-x~Co~x~Cr~2~Se~4~ Phases
;
_journal_coden_ASTM INOCAJ
_journal_issue 12
_journal_name_full 'Inorganic chemistry'
_journal_page_first 5296
_journal_page_last 5302
_journal_paper_doi 10.1021/ic900264x
_journal_volume 48
_journal_year 2009
_chemical_formula_moiety 'Co Cr2 Se4'
_chemical_formula_sum 'Co Cr2 Se4'
_chemical_formula_weight 478.77
_space_group_IT_number 12
_symmetry_cell_setting monoclinic
_symmetry_space_group_name_Hall '-C 2y'
_symmetry_space_group_name_H-M 'C 1 2/m 1'
_atom_sites_solution_primary direct
_atom_sites_solution_secondary difmap
_audit_creation_method SHELXL-97
_cell_angle_alpha 90.00
_cell_angle_beta 117.88(3)
_cell_angle_gamma 90.00
_cell_formula_units_Z 2
_cell_length_a 13.025(6)
_cell_length_b 3.6063(12)
_cell_length_c 6.263(3)
_cell_measurement_reflns_used 365
_cell_measurement_temperature 293(2)
_cell_measurement_theta_max 29.17
_cell_measurement_theta_min 3.54
_cell_volume 260.0(2)
_computing_cell_refinement X-Area
_computing_data_collection X-Area
_computing_data_reduction X-Red32
_computing_publication_material 'SHELXL-97 (Sheldrick, 1997)'
_computing_structure_refinement 'SHELXL-97 (Sheldrick, 1997)'
_computing_structure_solution 'SHELXS-97 (Sheldrick, 1990)'
_diffrn_ambient_temperature 293(2)
_diffrn_measured_fraction_theta_full 0.953
_diffrn_measured_fraction_theta_max 0.953
_diffrn_measurement_device_type 'STOE IPDSII'
_diffrn_measurement_method 'omega scan'
_diffrn_radiation_monochromator graphite
_diffrn_radiation_source 'fine-focus sealed tube'
_diffrn_radiation_type MoK\a
_diffrn_radiation_wavelength 0.71073
_diffrn_reflns_av_R_equivalents 0.0747
_diffrn_reflns_av_sigmaI/netI 0.1695
_diffrn_reflns_limit_h_max 17
_diffrn_reflns_limit_h_min -17
_diffrn_reflns_limit_k_max 4
_diffrn_reflns_limit_k_min -4
_diffrn_reflns_limit_l_max 6
_diffrn_reflns_limit_l_min -8
_diffrn_reflns_number 699
_diffrn_reflns_theta_full 29.17
_diffrn_reflns_theta_max 29.17
_diffrn_reflns_theta_min 3.54
_exptl_absorpt_coefficient_mu 35.079
_exptl_absorpt_correction_T_max 0.4993
_exptl_absorpt_correction_T_min 0.3156
_exptl_absorpt_correction_type numerical
_exptl_absorpt_process_details X-Red
_exptl_crystal_colour silver
_exptl_crystal_density_diffrn 6.115
_exptl_crystal_density_method 'not measured'
_exptl_crystal_description plate
_exptl_crystal_F_000 422
_exptl_crystal_size_max 0.037
_exptl_crystal_size_mid 0.025
_exptl_crystal_size_min 0.011
_refine_diff_density_max 2.435
_refine_diff_density_min -1.586
_refine_diff_density_rms 0.419
_refine_ls_extinction_coef 0
_refine_ls_extinction_expression Fc^*^=kFc[1+0.001xFc^2^\l^3^/sin(2\q)]^-1/4^
_refine_ls_extinction_method SHELXL
_refine_ls_goodness_of_fit_ref 0.847
_refine_ls_matrix_type full
_refine_ls_number_parameters 25
_refine_ls_number_reflns 385
_refine_ls_number_restraints 0
_refine_ls_restrained_S_all 0.847
_refine_ls_R_factor_all 0.1385
_refine_ls_R_factor_gt 0.0553
_refine_ls_shift/su_max 0.000
_refine_ls_shift/su_mean 0.000
_refine_ls_structure_factor_coef Fsqd
_refine_ls_weighting_details 'calc w=1/[\s^2^(Fo^2^)+(0.0306P)^2^+0.0000P] where P=(Fo^2^+2Fc^2^)/3'
_refine_ls_weighting_scheme calc
_refine_ls_wR_factor_gt 0.0833
_refine_ls_wR_factor_ref 0.0999
_reflns_number_gt 186
_reflns_number_total 385
_reflns_threshold_expression >2sigma(I)
_cod_data_source_file ic900264x_si_002.cif
_cod_data_source_block mozs139
_cod_depositor_comments
;
The following automatic conversions were performed:

'_symmetry_cell_setting' value 'Monoclinic' changed to 'monoclinic'
according to
/usr/data/users/saulius/automatic-downloads/retrospective/ACS/lib/dictionaries/cif_core.dic
dictionary named 'cif_core.dic' version 2.4.2 from 2011-04-26.

Automatic conversion script
Id: cif_fix_values 2281 2013-09-26 08:29:07Z andrius 
;
_cod_original_cell_volume 260.04(19)
_cod_original_sg_symbol_H-M C2/m
_cod_database_code 4338587

loop_
_symmetry_equiv_pos_as_xyz
'x, y, z'
'-x, y, -z'
'x+1/2, y+1/2, z'
'-x+1/2, y+1/2, -z'
'-x, -y, -z'
'x, -y, z'
'-x+1/2, -y+1/2, -z'
'x+1/2, -y+1/2, z'

loop_
_atom_site_label
_atom_site_type_symbol
_atom_site_fract_x
_atom_site_fract_y
_atom_site_fract_z
_atom_site_U_iso_or_equiv
_atom_site_adp_type
_atom_site_occupancy
_atom_site_symmetry_multiplicity
_atom_site_calc_flag
_atom_site_refinement_flags
Co Co 0.0000 0.0000 0.0000 0.0115(17) Uani 0.96(3) 4 d SP
Cr Cr 0.2567(4) 0.0000 0.2774(10) 0.0111(9) Uani 1 2 d S
Se1 Se 0.3674(2) 0.0000 0.0297(6) 0.0102(8) Uani 1 2 d S
Se2 Se 0.1182(2) 0.0000 0.4511(6) 0.0098(8) Uani 1 2 d S

loop_
_atom_site_aniso_label
_atom_site_aniso_U_11
_atom_site_aniso_U_22
_atom_site_aniso_U_33
_atom_site_aniso_U_23
_atom_site_aniso_U_13
_atom_site_aniso_U_12
Co 0.017(3) 0.012(3) 0.007(3) 0.000 0.006(2) 0.000
Cr 0.0133(16) 0.0111(18) 0.007(2) 0.000 0.0035(16) 0.000
Se1 0.0116(12) 0.0103(19) 0.0085(15) 0.000 0.0045(11) 0.000
Se2 0.0124(12) 0.0074(19) 0.0090(15) 0.000 0.0044(11) 0.000

loop_
_atom_type_symbol
_atom_type_description
_atom_type_scat_dispersion_real
_atom_type_scat_dispersion_imag
_atom_type_scat_source
Cr Cr 0.3209 0.6236 'International Tables Vol C Tables 4.2.6.8 and 6.1.1.4'
Co Co 0.3494 0.9721 'International Tables Vol C Tables 4.2.6.8 and 6.1.1.4'
Se Se -0.0929 2.2259 'International Tables Vol C Tables 4.2.6.8 and 6.1.1.4'

loop_
_geom_angle_atom_site_label_1
_geom_angle_atom_site_label_2
_geom_angle_atom_site_label_3
_geom_angle
_geom_angle_site_symmetry_1
_geom_angle_site_symmetry_3
Se2 Co Se2 180.00(11) . 5
Se2 Co Se1 90.13(9) . 7
Se2 Co Se1 89.87(9) 5 7
Se2 Co Se1 89.87(9) . 3_445
Se2 Co Se1 90.13(9) 5 3_445
Se1 Co Se1 180.00(12) 7 3_445
Se2 Co Se1 90.13(9) . 7_545
Se2 Co Se1 89.87(9) 5 7_545
Se1 Co Se1 89.42(8) 7 7_545
Se1 Co Se1 90.58(8) 3_445 7_545
Se2 Co Se1 89.87(9) . 3_455
Se2 Co Se1 90.13(9) 5 3_455
Se1 Co Se1 90.58(8) 7 3_455
Se1 Co Se1 89.42(8) 3_445 3_455
Se1 Co Se1 180.00(12) 7_545 3_455
Se2 Co Cr 126.25(12) . 5
Se2 Co Cr 53.75(12) 5 5
Se1 Co Cr 124.88(9) 7 5
Se1 Co Cr 55.12(9) 3_445 5
Se1 Co Cr 124.88(9) 7_545 5
Se1 Co Cr 55.12(9) 3_455 5
Se2 Co Cr 53.75(12) . .
Se2 Co Cr 126.25(12) 5 .
Se1 Co Cr 55.12(9) 7 .
Se1 Co Cr 124.88(9) 3_445 .
Se1 Co Cr 55.12(9) 7_545 .
Se1 Co Cr 124.88(9) 3_455 .
Cr Co Cr 180.0(3) 5 .
Se2 Cr Se2 92.7(2) 7_556 7_546
Se2 Cr Se2 94.45(17) 7_556 .
Se2 Cr Se2 94.45(17) 7_546 .
Se2 Cr Se1 92.27(15) 7_556 .
Se2 Cr Se1 92.27(15) 7_546 .
Se2 Cr Se1 170.2(2) . .
Se2 Cr Se1 175.2(3) 7_556 7_545
Se2 Cr Se1 89.12(7) 7_546 7_545
Se2 Cr Se1 89.79(14) . 7_545
Se1 Cr Se1 83.25(16) . 7_545
Se2 Cr Se1 89.12(7) 7_556 7
Se2 Cr Se1 175.2(3) 7_546 7
Se2 Cr Se1 89.79(14) . 7
Se1 Cr Se1 83.25(16) . 7
Se1 Cr Se1 88.7(2) 7_545 7
Se2 Cr Co 126.81(12) 7_556 .
Se2 Cr Co 126.81(12) 7_546 .
Se2 Cr Co 53.82(11) . .
Se1 Cr Co 116.42(19) . .
Se1 Cr Co 54.59(11) 7_545 .
Se1 Cr Co 54.59(11) 7 .
Co Se1 Co 89.42(8) 3 3_545
Co Se1 Cr 129.22(8) 3 .
Co Se1 Cr 129.22(8) 3_545 .
Co Se1 Cr 130.25(17) 3 7_545
Co Se1 Cr 70.29(10) 3_545 7_545
Cr Se1 Cr 96.75(16) . 7_545
Co Se1 Cr 70.29(10) 3 7
Co Se1 Cr 130.25(17) 3_545 7
Cr Se1 Cr 96.75(16) . 7
Cr Se1 Cr 88.7(2) 7_545 7
Cr Se2 Cr 92.7(2) 7_556 7_546
Cr Se2 Cr 85.55(17) 7_556 .
Cr Se2 Cr 85.55(17) 7_546 .
Cr Se2 Co 129.06(13) 7_556 .
Cr Se2 Co 129.06(13) 7_546 .
Cr Se2 Co 72.42(13) . .

loop_
_geom_bond_atom_site_label_1
_geom_bond_atom_site_label_2
_geom_bond_distance
_geom_bond_site_symmetry_2
Co Se2 2.507(3) .
Co Se2 2.507(3) 5
Co Se1 2.5631(18) 7
Co Se1 2.5631(18) 3_445
Co Se1 2.5631(18) 7_545
Co Se1 2.5631(18) 3_455
Co Cr 2.961(5) 5
Co Cr 2.961(5) .
Cr Se2 2.491(5) 7_556
Cr Se2 2.491(5) 7_546
Cr Se2 2.505(6) .
Cr Se1 2.565(6) .
Cr Se1 2.580(5) 7_545
Cr Se1 2.580(5) 7
Se1 Co 2.5631(18) 3
Se1 Co 2.5631(18) 3_545
Se1 Cr 2.580(5) 7_545
Se1 Cr 2.580(5) 7
Se2 Cr 2.491(5) 7_556
Se2 Cr 2.491(5) 7_546
